data_7133568
loop_
_publ_author_name
'Das, Chandan'
'Ghosh, Suchismita'
'Biswas, Rathindranath'
'Lahiri, Goutam K.'
'Dutta, Arnab'

_publ_section_title
;
 A ligand-modulated photostable Mn(I)-carbonyl complex for preferential
 conversion of CO<sub>2</sub> to CO in water.
;
_journal_issue 76
_journal_name_full 'Chemical communications (Cambridge, England)'
_journal_page_first 10492
_journal_page_last 10495
_journal_paper_doi 10.1039/d4cc03202k
_journal_volume 60
_journal_year 2024
_chemical_formula_moiety 'C20 H13 Br Mn N5 O3'
_chemical_formula_sum 'C20 H13 Br Mn N5 O3'
_chemical_formula_weight 506.20
_space_group_crystal_system triclinic
_space_group_IT_number 2
_space_group_name_Hall '-P 1'
_space_group_name_H-M_alt 'P -1'
_atom_sites_solution_hydrogens geom
_atom_sites_solution_primary dual
_audit_creation_date 2021-02-18
_audit_creation_method
;
Olex2 1.2
(compiled 2018.05.29 svn.r3508 for OlexSys, GUI svn.r5506)
;
_audit_update_record
;
2021-02-18 deposited with the CCDC.	2024-08-14 downloaded from the CCDC.
;
_cell_angle_alpha 75.135(4)
_cell_angle_beta 71.203(4)
_cell_angle_gamma 79.420(3)
_cell_formula_units_Z 2
_cell_length_a 7.9986(2)
_cell_length_b 11.2283(5)
_cell_length_c 12.0453(6)
_cell_measurement_reflns_used 4815
_cell_measurement_temperature 150.00(10)
_cell_measurement_theta_max 23.0090
_cell_measurement_theta_min 1.8760
_cell_volume 983.78(8)
_computing_cell_refinement 'CrysAlisPro 1.171.41.93a (Rigaku OD, 2020)'
_computing_data_collection 'CrysAlisPro 1.171.41.93a (Rigaku OD, 2020)'
_computing_data_reduction 'CrysAlisPro 1.171.41.93a (Rigaku OD, 2020)'
_computing_molecular_graphics 'Olex2 (Dolomanov et al., 2009)'
_computing_publication_material 'Olex2 (Dolomanov et al., 2009)'
_computing_structure_refinement 'ShelXL (Sheldrick, 2015)'
_computing_structure_solution 'ShelXT (Sheldrick, 2015)'
_diffrn_ambient_environment N~2~
_diffrn_ambient_temperature 150.00(10)
_diffrn_detector 'CCD plate'
_diffrn_measured_fraction_theta_full 1.000
_diffrn_measured_fraction_theta_max 0.883
_diffrn_measurement_details
;
List of Runs (angles in degrees, time in seconds):

  # Type    Start    End  Width  t~exp~   \w     \q     \k     \f   Frames
#--------------------------------------------------------------------------
  1  \f   -349.73  10.27   1.00    2.00   6.61  -9.84 -31.50    --   360
  2  \w    -61.53  -7.53   1.00    2.00    --   -9.90 104.39 174.60   54
  3  \w    -50.38  22.62   1.00    2.00    --   -9.90  84.14  -3.46   73
  4  \w   -100.81  15.19   1.00    2.00    --   -9.84 -59.25-123.92  116
  5  \w    -54.64   3.36   1.00    2.00    --   -9.90  92.06  49.39   58
  6  \w   -100.81  15.19   1.00    2.00    --   -9.84 -59.25  20.08  116
  7  \f   -339.92  20.08   1.00    2.00  15.81  -9.84 -59.25    --   360
;
_diffrn_measurement_device 'abstract diffractometer'
_diffrn_measurement_device_type 'Saxi-CrysAlisPro-abstract goniometer imported SAXI images'
_diffrn_measurement_method '\w and \f scans'
_diffrn_orient_matrix_type 'CrysAlisPro convention (1999,Acta A55,543-557)'
_diffrn_orient_matrix_UB_11 0.0110954000
_diffrn_orient_matrix_UB_12 0.0124637000
_diffrn_orient_matrix_UB_13 0.0518775000
_diffrn_orient_matrix_UB_21 0.0111024000
_diffrn_orient_matrix_UB_22 0.0624738000
_diffrn_orient_matrix_UB_23 -0.0301185000
_diffrn_orient_matrix_UB_31 -0.0929335000
_diffrn_orient_matrix_UB_32 0.0163091000
_diffrn_orient_matrix_UB_33 0.0212882000
_diffrn_radiation_monochromator graphite
_diffrn_radiation_probe x-ray
_diffrn_radiation_type MoK\a
_diffrn_radiation_wavelength 0.71073
_diffrn_reflns_av_R_equivalents 0.1143
_diffrn_reflns_av_unetI/netI 0.1318
_diffrn_reflns_Laue_measured_fraction_full 1.000
_diffrn_reflns_Laue_measured_fraction_max 0.883
_diffrn_reflns_limit_h_max 12
_diffrn_reflns_limit_h_min -11
_diffrn_reflns_limit_k_max 17
_diffrn_reflns_limit_k_min -17
_diffrn_reflns_limit_l_max 18
_diffrn_reflns_limit_l_min -18
_diffrn_reflns_number 46525
_diffrn_reflns_point_group_measured_fraction_full 1.000
_diffrn_reflns_point_group_measured_fraction_max 0.883
_diffrn_reflns_theta_full 25.242
_diffrn_reflns_theta_max 33.859
_diffrn_reflns_theta_min 1.827
_diffrn_source 'fine-focus sealed X-ray tube'
_diffrn_source_type 'Enhance (Mo) X-ray Source'
_exptl_absorpt_coefficient_mu 2.735
_exptl_absorpt_correction_T_max 1.00000
_exptl_absorpt_correction_T_min 0.81884
_exptl_absorpt_correction_type multi-scan
_exptl_absorpt_process_details
;
CrysAlisPro 1.171.41.93a (Rigaku Oxford Diffraction, 2020)
Empirical absorption correction using spherical harmonics,
implemented in SCALE3 ABSPACK scaling algorithm.
;
_exptl_crystal_colour 'clear dark green'
_exptl_crystal_colour_lustre clear
_exptl_crystal_colour_modifier dark
_exptl_crystal_colour_primary green
_exptl_crystal_density_diffrn 1.709
_exptl_crystal_description block
_exptl_crystal_F_000 504
_exptl_crystal_size_max 0.02
_exptl_crystal_size_mid 0.012
_exptl_crystal_size_min 0.01
_refine_diff_density_max 0.626
_refine_diff_density_min -0.700
_refine_diff_density_rms 0.128
_refine_ls_extinction_method none
_refine_ls_goodness_of_fit_ref 1.035
_refine_ls_hydrogen_treatment constr
_refine_ls_matrix_type full
_refine_ls_number_parameters 271
_refine_ls_number_reflns 7006
_refine_ls_number_restraints 0
_refine_ls_restrained_S_all 1.035
_refine_ls_R_factor_all 0.1432
_refine_ls_R_factor_gt 0.0546
_refine_ls_shift/su_max 0.001
_refine_ls_shift/su_mean 0.000
_refine_ls_structure_factor_coef Fsqd
_refine_ls_weighting_details 'w=1/[\s^2^(Fo^2^)+(0.0294P)^2^+0.2916P] where P=(Fo^2^+2Fc^2^)/3'
_refine_ls_weighting_scheme calc
_refine_ls_wR_factor_gt 0.0817
_refine_ls_wR_factor_ref 0.1003
_reflns_Friedel_coverage 0.000
_reflns_number_gt 4020
_reflns_number_total 7006
_reflns_threshold_expression 'I > 2\s(I)'
_cod_data_source_file d4cc03202k2.cif
_cod_data_source_block ard_mn_dipap_autored
_cod_depositor_comments 'Adding full bibliography for 7133568--7133569.cif.'
_cod_database_code 7133568
_shelx_shelxl_version_number 2018/3
_shelx_space_group_comment
;
The symmetry employed for this shelxl refinement is uniquely defined
by the following loop, which should always be used as a source of
symmetry information in preference to the above space-group names.
They are only intended as comments.
;
_shelx_estimated_absorpt_t_max 0.973
_shelx_estimated_absorpt_t_min 0.947
_reflns_odcompleteness_completeness 88.28
_reflns_odcompleteness_iscentric 1
_reflns_odcompleteness_theta 33.78
_olex2_refinement_description
;
1. Fixed Uiso
 At 1.2 times of:
  All C(H) groups
2.a Aromatic/amide H refined with riding coordinates:
 C4(H4), C5(H5), C6(H6), C7(H7), C8(H8), C11(H11), C12(H12), C13(H13),
 C16(H16), C17(H17), C18(H18), C19(H19), C20(H20)
;
_olex2_submission_special_instructions 'No special instructions were received'
_oxdiff_exptl_absorpt_empirical_details
;
Empirical correction (ABSPACK) includes:
- Absorption correction using spherical harmonics
- Frame scaling
;
_oxdiff_exptl_absorpt_empirical_full_max 1.183
_oxdiff_exptl_absorpt_empirical_full_min 0.835

loop_
_space_group_symop_operation_xyz
'x, y, z'
'-x, -y, -z'

loop_
_atom_site_label
_atom_site_type_symbol
_atom_site_fract_x
_atom_site_fract_y
_atom_site_fract_z
_atom_site_U_iso_or_equiv
_atom_site_adp_type
_atom_site_occupancy
_atom_site_site_symmetry_order
_atom_site_calc_flag
_atom_site_refinement_flags_posn
_atom_site_refinement_flags_adp
_atom_site_refinement_flags_occupancy
_atom_site_disorder_assembly
_atom_site_disorder_group
Br1 Br 0.49106(4) 0.76269(3) 0.87996(3) 0.02677(9) Uani 1 1 d . . . . .
Mn1 Mn 0.39520(5) 0.79074(4) 0.69420(4) 0.01996(11) Uani 1 1 d . . . . .
O1 O 0.3388(3) 1.0599(2) 0.6858(2) 0.0389(6) Uani 1 1 d . . . . .
O2 O 0.3016(3) 0.8324(2) 0.4698(2) 0.0409(6) Uani 1 1 d . . . . .
O3 O 0.7729(3) 0.8313(2) 0.56316(19) 0.0334(5) Uani 1 1 d . . . . .
N1 N 0.1592(3) 0.7572(2) 0.8072(2) 0.0206(5) Uani 1 1 d . . . . .
N2 N 0.1344(3) 0.6489(2) 0.8707(2) 0.0204(5) Uani 1 1 d . . . . .
N3 N 0.4062(3) 0.6021(2) 0.72889(19) 0.0182(5) Uani 1 1 d . . . . .
N4 N 0.6501(3) 0.5654(2) 0.5685(2) 0.0210(5) Uani 1 1 d . . . . .
N5 N 0.7375(3) 0.4824(2) 0.5128(2) 0.0232(5) Uani 1 1 d . . . . .
C1 C 0.3592(4) 0.9556(3) 0.6888(2) 0.0243(6) Uani 1 1 d . . . . .
C2 C 0.3377(4) 0.8145(3) 0.5557(3) 0.0261(7) Uani 1 1 d . . . . .
C3 C 0.6301(4) 0.8098(3) 0.6124(3) 0.0248(6) Uani 1 1 d . . . . .
C4 C -0.0489(4) 0.9330(3) 0.7533(3) 0.0287(7) Uani 1 1 d . . . . .
H4 H 0.006117 0.930049 0.671217 0.034 Uiso 1 1 calc R . . . .
C5 C -0.1909(4) 1.0208(3) 0.7851(3) 0.0341(8) Uani 1 1 d . . . . .
H5 H -0.237474 1.076132 0.725245 0.041 Uiso 1 1 calc R . . . .
C6 C -0.2654(4) 1.0278(3) 0.9051(3) 0.0311(7) Uani 1 1 d . . . . .
H6 H -0.360600 1.089729 0.926983 0.037 Uiso 1 1 calc R . . . .
C7 C -0.2016(4) 0.9457(3) 0.9916(3) 0.0286(7) Uani 1 1 d . . . . .
H7 H -0.252358 0.951369 1.073296 0.034 Uiso 1 1 calc R . . . .
C8 C -0.0635(4) 0.8542(3) 0.9612(3) 0.0245(6) Uani 1 1 d . . . . .
H8 H -0.021677 0.795760 1.021505 0.029 Uiso 1 1 calc R . . . .
C9 C 0.0121(3) 0.8497(3) 0.8415(2) 0.0210(6) Uani 1 1 d . . . . .
C10 C 0.2739(3) 0.5600(3) 0.8287(2) 0.0198(6) Uani 1 1 d . . . . .
C11 C 0.2619(3) 0.4371(3) 0.8840(3) 0.0236(6) Uani 1 1 d . . . . .
H11 H 0.169645 0.412867 0.955386 0.028 Uiso 1 1 calc R . . . .
C12 C 0.3889(4) 0.3500(3) 0.8323(3) 0.0262(7) Uani 1 1 d . . . . .
H12 H 0.387739 0.264371 0.869178 0.031 Uiso 1 1 calc R . . . .
C13 C 0.5168(3) 0.3890(3) 0.7268(3) 0.0228(6) Uani 1 1 d . . . . .
H13 H 0.601319 0.330229 0.687948 0.027 Uiso 1 1 calc R . . . .
C14 C 0.5214(3) 0.5151(3) 0.6774(2) 0.0191(6) Uani 1 1 d . . . . .
C15 C 0.8687(3) 0.5248(3) 0.4046(2) 0.0213(6) Uani 1 1 d . . . . .
C16 C 0.8938(4) 0.6485(3) 0.3536(3) 0.0268(7) Uani 1 1 d . . . . .
H16 H 0.820217 0.712191 0.391209 0.032 Uiso 1 1 calc R . . . .
C17 C 1.0272(4) 0.6779(3) 0.2475(3) 0.0330(7) Uani 1 1 d . . . . .
H17 H 1.045984 0.762201 0.212607 0.040 Uiso 1 1 calc R . . . .
C18 C 1.1337(4) 0.5852(3) 0.1918(3) 0.0337(8) Uani 1 1 d . . . . .
H18 H 1.223845 0.606372 0.118378 0.040 Uiso 1 1 calc R . . . .
C19 C 1.1093(4) 0.4626(3) 0.2422(3) 0.0318(8) Uani 1 1 d . . . . .
H19 H 1.183264 0.399327 0.204239 0.038 Uiso 1 1 calc R . . . .
C20 C 0.9764(4) 0.4319(3) 0.3488(3) 0.0261(7) Uani 1 1 d . . . . .
H20 H 0.958759 0.347444 0.383718 0.031 Uiso 1 1 calc R . . . .

loop_
_atom_site_aniso_label
_atom_site_aniso_U_11
_atom_site_aniso_U_22
_atom_site_aniso_U_33
_atom_site_aniso_U_23
_atom_site_aniso_U_13
_atom_site_aniso_U_12
Br1 0.02777(16) 0.03149(18) 0.02274(16) -0.00998(13) -0.00624(12) -0.00337(12)
Mn1 0.0215(2) 0.0192(2) 0.0166(2) -0.00390(18) -0.00125(16) -0.00372(17)
O1 0.0481(14) 0.0232(13) 0.0400(14) -0.0062(11) -0.0055(11) -0.0044(10)
O2 0.0534(14) 0.0440(15) 0.0256(13) -0.0016(11) -0.0118(11) -0.0134(12)
O3 0.0269(11) 0.0366(13) 0.0331(12) -0.0098(10) 0.0023(9) -0.0110(10)
N1 0.0215(11) 0.0219(13) 0.0184(12) -0.0058(10) -0.0045(9) -0.0023(9)
N2 0.0225(12) 0.0210(13) 0.0165(12) -0.0041(10) -0.0041(9) -0.0023(9)
N3 0.0202(11) 0.0193(12) 0.0147(11) -0.0045(9) -0.0038(9) -0.0021(9)
N4 0.0204(11) 0.0228(13) 0.0182(12) -0.0059(10) -0.0021(9) -0.0025(9)
N5 0.0216(12) 0.0250(14) 0.0232(13) -0.0086(11) -0.0041(10) -0.0026(10)
C1 0.0252(14) 0.0279(17) 0.0157(14) -0.0037(12) -0.0011(11) -0.0024(12)
C2 0.0245(14) 0.0218(16) 0.0261(17) -0.0039(13) 0.0014(12) -0.0054(12)
C3 0.0318(16) 0.0216(16) 0.0197(15) -0.0056(12) -0.0047(12) -0.0032(12)
C4 0.0298(16) 0.0327(18) 0.0222(15) -0.0074(13) -0.0063(12) 0.0004(13)
C5 0.0330(17) 0.0329(19) 0.0348(18) -0.0038(15) -0.0140(14) 0.0028(14)
C6 0.0222(15) 0.0305(18) 0.0401(19) -0.0162(15) -0.0017(13) -0.0026(13)
C7 0.0297(16) 0.0290(17) 0.0266(16) -0.0136(14) -0.0004(13) -0.0051(13)
C8 0.0290(15) 0.0230(16) 0.0195(15) -0.0060(12) -0.0023(12) -0.0044(12)
C9 0.0171(13) 0.0232(15) 0.0229(15) -0.0082(12) -0.0034(11) -0.0023(11)
C10 0.0198(13) 0.0266(16) 0.0131(13) -0.0065(12) -0.0026(10) -0.0037(11)
C11 0.0208(14) 0.0249(16) 0.0223(15) -0.0016(12) -0.0042(11) -0.0043(11)
C12 0.0265(15) 0.0199(15) 0.0304(17) 0.0000(13) -0.0079(12) -0.0061(12)
C13 0.0202(13) 0.0226(15) 0.0259(15) -0.0075(12) -0.0064(11) 0.0000(11)
C14 0.0203(13) 0.0202(15) 0.0173(14) -0.0054(11) -0.0044(11) -0.0030(11)
C15 0.0219(13) 0.0245(16) 0.0185(14) -0.0055(12) -0.0058(11) -0.0036(11)
C16 0.0304(15) 0.0292(17) 0.0207(15) -0.0060(13) -0.0059(12) -0.0049(13)
C17 0.0393(18) 0.040(2) 0.0214(16) -0.0014(14) -0.0078(13) -0.0166(15)
C18 0.0228(15) 0.062(2) 0.0158(15) -0.0046(15) -0.0029(12) -0.0133(15)
C19 0.0196(14) 0.051(2) 0.0262(16) -0.0171(16) -0.0049(12) 0.0020(14)
C20 0.0235(14) 0.0275(17) 0.0278(16) -0.0092(13) -0.0069(12) -0.0002(12)

loop_
_atom_type_symbol
_atom_type_description
_atom_type_scat_dispersion_real
_atom_type_scat_dispersion_imag
_atom_type_scat_source
C C 0.0033 0.0016 'International Tables Vol C Tables 4.2.6.8 and 6.1.1.4'
H H 0.0000 0.0000 'International Tables Vol C Tables 4.2.6.8 and 6.1.1.4'
Br Br -0.2901 2.4595 'International Tables Vol C Tables 4.2.6.8 and 6.1.1.4'
Mn Mn 0.3368 0.7283 'International Tables Vol C Tables 4.2.6.8 and 6.1.1.4'
N N 0.0061 0.0033 'International Tables Vol C Tables 4.2.6.8 and 6.1.1.4'
O O 0.0106 0.0060 'International Tables Vol C Tables 4.2.6.8 and 6.1.1.4'

loop_
_geom_angle_atom_site_label_1
_geom_angle_atom_site_label_2
_geom_angle_atom_site_label_3
_geom_angle
_geom_angle_site_symmetry_1
_geom_angle_site_symmetry_3
_geom_angle_publ_flag
N1 Mn1 Br1 85.13(7) . . ?
N1 Mn1 N3 76.64(9) . . ?
N3 Mn1 Br1 86.84(6) . . ?
C1 Mn1 Br1 87.81(9) . . ?
C1 Mn1 N1 94.78(11) . . ?
C1 Mn1 N3 170.24(10) . . ?
C1 Mn1 C2 91.22(13) . . ?
C1 Mn1 C3 87.82(13) . . ?
C2 Mn1 Br1 176.82(9) . . ?
C2 Mn1 N1 97.97(11) . . ?
C2 Mn1 N3 94.55(11) . . ?
C2 Mn1 C3 91.91(13) . . ?
C3 Mn1 Br1 85.03(9) . . ?
C3 Mn1 N1 169.71(11) . . ?
C3 Mn1 N3 99.83(11) . . ?
N2 N1 Mn1 120.06(17) . . ?
N2 N1 C9 113.4(2) . . ?
C9 N1 Mn1 125.77(18) . . ?
N1 N2 C10 111.7(2) . . ?
C10 N3 Mn1 111.06(17) . . ?
C14 N3 Mn1 132.64(18) . . ?
C14 N3 C10 116.2(2) . . ?
N5 N4 C14 111.7(2) . . ?
N4 N5 C15 115.0(2) . . ?
O1 C1 Mn1 179.0(3) . . ?
O2 C2 Mn1 178.2(3) . . ?
O3 C3 Mn1 174.3(3) . . ?
C9 C4 C5 119.5(3) . . ?
C4 C5 C6 119.8(3) . . ?
C7 C6 C5 120.1(3) . . ?
C6 C7 C8 120.7(3) . . ?
C9 C8 C7 118.8(3) . . ?
C4 C9 N1 119.0(2) . . ?
C4 C9 C8 121.1(3) . . ?
C8 C9 N1 119.9(3) . . ?
N3 C10 N2 116.7(2) . . ?
N3 C10 C11 124.4(2) . . ?
C11 C10 N2 118.7(2) . . ?
C10 C11 C12 117.8(3) . . ?
C13 C12 C11 119.1(3) . . ?
C12 C13 C14 119.5(3) . . ?
N3 C14 N4 113.4(2) . . ?
N3 C14 C13 122.7(2) . . ?
C13 C14 N4 123.9(2) . . ?
C16 C15 N5 124.9(2) . . ?
C16 C15 C20 120.1(3) . . ?
C20 C15 N5 115.0(3) . . ?
C17 C16 C15 119.3(3) . . ?
C16 C17 C18 120.5(3) . . ?
C19 C18 C17 120.3(3) . . ?
C18 C19 C20 119.7(3) . . ?
C19 C20 C15 120.0(3) . . ?

loop_
_geom_bond_atom_site_label_1
_geom_bond_atom_site_label_2
_geom_bond_distance
_geom_bond_site_symmetry_2
_geom_bond_publ_flag
Br1 Mn1 2.5198(5) . ?
Mn1 N1 1.975(2) . ?
Mn1 N3 2.042(2) . ?
Mn1 C1 1.808(3) . ?
Mn1 C2 1.813(3) . ?
Mn1 C3 1.842(3) . ?
O1 C1 1.144(3) . ?
O2 C2 1.122(4) . ?
O3 C3 1.143(3) . ?
N1 N2 1.272(3) . ?
N1 C9 1.446(3) . ?
N2 C10 1.408(3) . ?
N3 C10 1.364(3) . ?
N3 C14 1.341(3) . ?
N4 N5 1.260(3) . ?
N4 C14 1.436(3) . ?
N5 C15 1.418(3) . ?
C4 C5 1.382(4) . ?
C4 C9 1.378(4) . ?
C5 C6 1.392(4) . ?
C6 C7 1.369(4) . ?
C7 C8 1.387(4) . ?
C8 C9 1.382(4) . ?
C10 C11 1.376(4) . ?
C11 C12 1.384(4) . ?
C12 C13 1.377(4) . ?
C13 C14 1.390(4) . ?
C15 C16 1.390(4) . ?
C15 C20 1.392(4) . ?
C16 C17 1.383(4) . ?
C17 C18 1.388(4) . ?
C18 C19 1.376(5) . ?
C19 C20 1.388(4) . ?
